data_4328049
loop_
_publ_author_name
'Ralf Haiges'
'Martin Rahm'
'David A. Dixon'
'Edward B. Garner'
'Karl O. Christe'

_publ_contact_author_address
;Loker Research Institute and Department of Chemistry
University of Southern California
Los Angeles, CA 90089-1661
USA
;
_publ_contact_author_email haiges@usc.edu
_publ_contact_author_name 'Ralf Haiges'
_publ_section_title
;
 Binary Group 15 Polyazides. Structural Characterization of [Bi(N3)4]-,
 [Bi(N3)5]2-, [bipy.Bi(N3)5]2-, [Bi(N3)6]3-, bipy.As(N3)3, bipy.Sb(N3)3,
 and [(bipy)2.Bi(N3)3]2and on the Lone Pair Activation of Valence
 Electrons
;
_journal_name_full 'Inorganic Chemistry'
_journal_page_first 1127
_journal_page_last 1141
_journal_paper_doi 10.1021/ic202307a
_journal_volume 51
_journal_year 2012
_chemical_formula_moiety 'C40 H32 Bi2 N26'
_chemical_formula_sum 'C40 H32 Bi2 N26'
_chemical_formula_weight 1294.88
_space_group_IT_number 14
_space_group_name_Hall '-P 2yn'
_symmetry_cell_setting monoclinic
_symmetry_space_group_name_Hall '-P 2yn'
_symmetry_space_group_name_H-M 'P 1 21/n 1'
_atom_sites_solution_hydrogens geom
_atom_sites_solution_primary direct
_atom_sites_solution_secondary difmap
_audit_creation_method SHELXL-97
_cell_angle_alpha 90.00
_cell_angle_beta 103.6040(10)
_cell_angle_gamma 90.00
_cell_formula_units_Z 2
_cell_length_a 8.9891(5)
_cell_length_b 22.1991(12)
_cell_length_c 10.9374(6)
_cell_measurement_reflns_used 5892
_cell_measurement_temperature 103(2)
_cell_measurement_theta_max 27.46
_cell_measurement_theta_min 2.51
_cell_volume 2121.3(2)
_computing_cell_refinement 'Bruker SMART'
_computing_data_collection 'Bruker SMART'
_computing_data_reduction 'Bruker SAINT'
_computing_molecular_graphics 'Bruker SHELXTL'
_computing_publication_material 'Bruker SHELXTL'
_computing_structure_refinement 'SHELXL-97 (Sheldrick, 1997)'
_computing_structure_solution 'SHELXS-97 (Sheldrick, 1990)'
_diffrn_ambient_temperature 103(2)
_diffrn_measured_fraction_theta_full 0.983
_diffrn_measured_fraction_theta_max 0.983
_diffrn_measurement_device_type 'CCD area detector'
_diffrn_measurement_method 'phi and omega scans'
_diffrn_radiation_monochromator graphite
_diffrn_radiation_source 'fine-focus sealed tube'
_diffrn_radiation_type MoK\a
_diffrn_radiation_wavelength 0.71073
_diffrn_reflns_av_R_equivalents 0.0348
_diffrn_reflns_av_sigmaI/netI 0.0426
_diffrn_reflns_limit_h_max 11
_diffrn_reflns_limit_h_min -11
_diffrn_reflns_limit_k_max 28
_diffrn_reflns_limit_k_min -28
_diffrn_reflns_limit_l_max 14
_diffrn_reflns_limit_l_min -10
_diffrn_reflns_number 12973
_diffrn_reflns_theta_full 27.49
_diffrn_reflns_theta_max 27.49
_diffrn_reflns_theta_min 2.12
_exptl_absorpt_coefficient_mu 8.352
_exptl_absorpt_correction_T_max 0.95
_exptl_absorpt_correction_T_min 0.69
_exptl_absorpt_correction_type multi-scan
_exptl_absorpt_process_details 'Bruker SADABS V2.10'
_exptl_crystal_colour orange
_exptl_crystal_density_diffrn 2.027
_exptl_crystal_description prism
_exptl_crystal_F_000 1240
_exptl_crystal_size_max 0.22
_exptl_crystal_size_mid 0.13
_exptl_crystal_size_min 0.09
_refine_diff_density_max 2.073
_refine_diff_density_min -0.772
_refine_diff_density_rms 0.142
_refine_ls_extinction_method none
_refine_ls_goodness_of_fit_ref 1.065
_refine_ls_hydrogen_treatment constr
_refine_ls_matrix_type full
_refine_ls_number_parameters 307
_refine_ls_number_reflns 4785
_refine_ls_number_restraints 0
_refine_ls_restrained_S_all 1.065
_refine_ls_R_factor_all 0.0356
_refine_ls_R_factor_gt 0.0282
_refine_ls_shift/su_max 0.001
_refine_ls_shift/su_mean 0.000
_refine_ls_structure_factor_coef Fsqd
_refine_ls_weighting_details 'calc w=1/[\s^2^(Fo^2^)+(0.0264P)^2^+0.0000P] where P=(Fo^2^+2Fc^2^)/3'
_refine_ls_weighting_scheme calc
_refine_ls_wR_factor_gt 0.0599
_refine_ls_wR_factor_ref 0.0630
_reflns_number_gt 4118
_reflns_number_total 4785
_reflns_threshold_expression >2sigma(I)
_cod_data_source_file ic202307a_si_002_4.cif
_cod_data_source_block C40H32Bi2N26
_cod_original_sg_symbol_H-M 'P 21/n'
_cod_database_code 4328049

loop_
_symmetry_equiv_pos_as_xyz
'x, y, z'
'-x+1/2, y+1/2, -z+1/2'
'-x, -y, -z'
'x-1/2, -y-1/2, z-1/2'

loop_
_atom_site_label
_atom_site_type_symbol
_atom_site_fract_x
_atom_site_fract_y
_atom_site_fract_z
_atom_site_U_iso_or_equiv
_atom_site_adp_type
_atom_site_occupancy
_atom_site_symmetry_multiplicity
_atom_site_calc_flag
_atom_site_refinement_flags
Bi1 Bi 0.452432(17) 0.077635(6) 0.106389(14) 0.01386(6) Uani 1 1 d .
C1 C 0.8029(5) 0.14195(18) 0.0540(4) 0.0192(9) Uani 1 1 d .
H1 H 0.8439 0.1100 0.1095 0.023 Uiso 1 1 calc R
C2 C 0.9027(5) 0.18323(19) 0.0243(4) 0.0218(9) Uani 1 1 d .
H2 H 1.0099 0.1796 0.0576 0.026 Uiso 1 1 calc R
C3 C 0.8430(5) 0.23007(19) -0.0551(4) 0.0231(10) Uani 1 1 d .
H3 H 0.9090 0.2595 -0.0768 0.028 Uiso 1 1 calc R
C4 C 0.6870(5) 0.23380(18) -0.1029(4) 0.0212(9) Uani 1 1 d .
H4 H 0.6440 0.2662 -0.1565 0.025 Uiso 1 1 calc R
C5 C 0.5936(5) 0.18924(18) -0.0712(4) 0.0182(9) Uani 1 1 d .
C6 C 0.4273(5) 0.18759(17) -0.1276(4) 0.0165(9) Uani 1 1 d .
C7 C 0.3605(5) 0.22431(19) -0.2294(4) 0.0245(10) Uani 1 1 d .
H7 H 0.4216 0.2520 -0.2624 0.029 Uiso 1 1 calc R
C8 C 0.2064(5) 0.2202(2) -0.2815(4) 0.0261(10) Uani 1 1 d .
H8 H 0.1603 0.2447 -0.3515 0.031 Uiso 1 1 calc R
C9 C 0.1198(5) 0.18078(19) -0.2320(4) 0.0215(9) Uani 1 1 d .
H9 H 0.0126 0.1778 -0.2661 0.026 Uiso 1 1 calc R
C10 C 0.1905(5) 0.14547(18) -0.1319(4) 0.0199(9) Uani 1 1 d .
H10 H 0.1302 0.1179 -0.0979 0.024 Uiso 1 1 calc R
C11 C 0.7498(5) 0.12012(19) 0.3578(4) 0.0222(10) Uani 1 1 d .
H11 H 0.7324 0.1563 0.3102 0.027 Uiso 1 1 calc R
C12 C 0.8744(5) 0.1177(2) 0.4585(4) 0.0220(10) Uani 1 1 d .
H12 H 0.9418 0.1511 0.4791 0.026 Uiso 1 1 calc R
C13 C 0.8989(5) 0.0652(2) 0.5290(5) 0.0248(10) Uani 1 1 d .
H13 H 0.9842 0.0619 0.5990 0.030 Uiso 1 1 calc R
C14 C 0.7973(5) 0.01764(19) 0.4962(4) 0.0211(9) Uani 1 1 d .
H14 H 0.8120 -0.0186 0.5437 0.025 Uiso 1 1 calc R
C15 C 0.6742(5) 0.02340(18) 0.3934(4) 0.0184(9) Uani 1 1 d .
C16 C 0.5551(5) -0.02387(18) 0.3537(4) 0.0184(9) Uani 1 1 d .
C17 C 0.5631(5) -0.07942(18) 0.4171(4) 0.0250(11) Uani 1 1 d .
H17 H 0.6489 -0.0890 0.4834 0.030 Uiso 1 1 calc R
C18 C 0.4434(6) -0.11974(19) 0.3809(4) 0.0275(11) Uani 1 1 d .
H18 H 0.4451 -0.1575 0.4220 0.033 Uiso 1 1 calc R
C19 C 0.3227(5) -0.1041(2) 0.2848(4) 0.0248(10) Uani 1 1 d .
H19 H 0.2388 -0.1310 0.2597 0.030 Uiso 1 1 calc R
C20 C 0.3215(5) -0.05009(18) 0.2243(4) 0.0209(9) Uani 1 1 d .
H20 H 0.2371 -0.0404 0.1569 0.025 Uiso 1 1 calc R
N1 N 0.1957(4) 0.07828(15) 0.1194(4) 0.0207(8) Uani 1 1 d .
N2 N 0.1709(4) 0.09724(15) 0.2151(3) 0.0204(8) Uani 1 1 d .
N3 N 0.1422(5) 0.11671(18) 0.3059(4) 0.0297(9) Uani 1 1 d .
N4 N 0.4443(4) 0.17504(15) 0.2076(4) 0.0225(8) Uani 1 1 d .
N5 N 0.3514(4) 0.21191(16) 0.1587(3) 0.0204(8) Uani 1 1 d .
N6 N 0.2656(4) 0.24867(16) 0.1137(4) 0.0298(9) Uani 1 1 d .
N7 N 0.3423(4) 0.00321(15) -0.0636(3) 0.0191(8) Uani 1 1 d .
N8 N 0.2137(4) 0.00582(15) -0.1287(3) 0.0175(8) Uani 1 1 d .
N9 N 0.0919(5) 0.00737(17) -0.1910(4) 0.0298(9) Uani 1 1 d .
N10 N 0.3412(4) 0.14842(14) -0.0804(3) 0.0175(8) Uani 1 1 d .
N11 N 0.6516(4) 0.14423(14) 0.0092(3) 0.0166(7) Uani 1 1 d .
N12 N 0.6516(4) 0.07468(14) 0.3228(3) 0.0163(7) Uani 1 1 d .
N13 N 0.4367(4) -0.01043(15) 0.2578(3) 0.0181(8) Uani 1 1 d .

loop_
_atom_site_aniso_label
_atom_site_aniso_U_11
_atom_site_aniso_U_22
_atom_site_aniso_U_33
_atom_site_aniso_U_23
_atom_site_aniso_U_13
_atom_site_aniso_U_12
Bi1 0.01425(9) 0.01345(8) 0.01285(9) 0.00038(6) 0.00114(6) 0.00056(6)
C1 0.019(2) 0.019(2) 0.018(2) -0.0011(18) 0.0015(18) 0.0023(18)
C2 0.020(2) 0.024(2) 0.021(2) -0.0034(19) 0.0042(19) 0.0011(19)
C3 0.028(3) 0.024(2) 0.019(2) -0.0034(19) 0.009(2) -0.006(2)
C4 0.034(3) 0.014(2) 0.017(2) 0.0043(18) 0.009(2) 0.0031(19)
C5 0.023(2) 0.016(2) 0.016(2) 0.0015(17) 0.0071(18) 0.0028(18)
C6 0.020(2) 0.0134(19) 0.016(2) 0.0013(17) 0.0038(18) 0.0038(17)
C7 0.027(3) 0.024(2) 0.023(2) 0.008(2) 0.007(2) 0.0070(19)
C8 0.027(3) 0.030(3) 0.019(2) 0.008(2) 0.001(2) 0.016(2)
C9 0.019(2) 0.028(2) 0.015(2) -0.0003(18) -0.0016(18) 0.0051(19)
C10 0.023(2) 0.017(2) 0.019(2) -0.0022(18) 0.0037(19) 0.0062(18)
C11 0.026(2) 0.022(2) 0.019(2) -0.0004(18) 0.005(2) -0.0030(19)
C12 0.019(2) 0.030(2) 0.015(2) -0.0053(19) 0.0007(19) 0.0026(19)
C13 0.018(2) 0.034(3) 0.021(2) 0.003(2) 0.001(2) 0.009(2)
C14 0.025(2) 0.020(2) 0.018(2) 0.0044(18) 0.0054(19) 0.0074(19)
C15 0.019(2) 0.020(2) 0.016(2) 0.0011(17) 0.0041(18) 0.0040(18)
C16 0.024(2) 0.015(2) 0.019(2) -0.0002(17) 0.0080(19) 0.0066(18)
C17 0.035(3) 0.018(2) 0.023(2) 0.0084(19) 0.009(2) 0.011(2)
C18 0.045(3) 0.014(2) 0.029(3) 0.0024(19) 0.020(2) 0.000(2)
C19 0.027(3) 0.028(2) 0.025(2) 0.001(2) 0.017(2) -0.001(2)
C20 0.027(2) 0.020(2) 0.016(2) -0.0014(18) 0.0067(19) -0.0012(19)
N1 0.0174(19) 0.0246(19) 0.020(2) -0.0030(16) 0.0046(16) -0.0008(15)
N2 0.018(2) 0.0191(17) 0.022(2) 0.0050(16) 0.0010(17) 0.0015(15)
N3 0.032(2) 0.033(2) 0.028(2) -0.0034(19) 0.0135(19) -0.0025(19)
N4 0.024(2) 0.0186(18) 0.022(2) -0.0077(16) 0.0002(17) 0.0007(16)
N5 0.018(2) 0.0205(18) 0.024(2) -0.0073(16) 0.0075(17) -0.0047(16)
N6 0.032(2) 0.023(2) 0.031(2) -0.0049(18) 0.0011(19) 0.0098(18)
N7 0.0149(19) 0.0193(18) 0.0205(19) -0.0031(15) -0.0010(16) 0.0011(15)
N8 0.019(2) 0.0140(17) 0.0178(18) -0.0016(14) 0.0013(17) 0.0006(15)
N9 0.021(2) 0.033(2) 0.030(2) -0.0027(19) -0.0040(19) 0.0043(18)
N10 0.0173(19) 0.0156(17) 0.0189(18) -0.0024(15) 0.0028(16) 0.0017(14)
N11 0.0167(18) 0.0155(17) 0.0162(18) 0.0028(14) 0.0011(15) 0.0033(14)
N12 0.0188(19) 0.0195(18) 0.0101(17) 0.0028(14) 0.0026(15) 0.0003(15)
N13 0.0208(19) 0.0159(17) 0.0175(19) 0.0003(15) 0.0046(16) -0.0007(15)

loop_
_atom_type_symbol
_atom_type_description
_atom_type_scat_dispersion_real
_atom_type_scat_dispersion_imag
_atom_type_scat_source
C C 0.0033 0.0016 'International Tables Vol C Tables 4.2.6.8 and 6.1.1.4'
H H 0.0000 0.0000 'International Tables Vol C Tables 4.2.6.8 and 6.1.1.4'
N N 0.0061 0.0033 'International Tables Vol C Tables 4.2.6.8 and 6.1.1.4'
Bi Bi -4.1077 10.2566 'International Tables Vol C Tables 4.2.6.8 and 6.1.1.4'

loop_
_geom_angle_atom_site_label_1
_geom_angle_atom_site_label_2
_geom_angle_atom_site_label_3
_geom_angle
_geom_angle_site_symmetry_1
_geom_angle_site_symmetry_3
N1 Bi1 N4 80.34(12) . .
N1 Bi1 N7 80.03(12) . .
N4 Bi1 N7 150.63(12) . .
N1 Bi1 N10 80.86(12) . .
N4 Bi1 N10 76.85(11) . .
N7 Bi1 N10 78.63(11) . .
N1 Bi1 N13 76.30(11) . .
N4 Bi1 N13 111.56(12) . .
N7 Bi1 N13 84.58(11) . .
N10 Bi1 N13 153.64(11) . .
N1 Bi1 N12 114.82(12) . .
N4 Bi1 N12 72.41(11) . .
N7 Bi1 N12 136.20(10) . .
N10 Bi1 N12 141.89(10) . .
N13 Bi1 N12 61.96(10) . .
N1 Bi1 N7 137.63(11) . 3_655
N4 Bi1 N7 139.90(11) . 3_655
N7 Bi1 N7 66.39(13) . 3_655
N10 Bi1 N7 114.93(10) . 3_655
N13 Bi1 N7 75.54(10) . 3_655
N12 Bi1 N7 77.81(10) . 3_655
N1 Bi1 N11 140.09(11) . .
N4 Bi1 N11 77.78(11) . .
N7 Bi1 N11 104.42(11) . .
N10 Bi1 N11 61.91(10) . .
N13 Bi1 N11 143.12(10) . .
N12 Bi1 N11 89.64(10) . .
N7 Bi1 N11 75.75(10) 3_655 .
N11 C1 C2 123.7(4) . .
C1 C2 C3 118.2(4) . .
C4 C3 C2 119.6(4) . .
C3 C4 C5 118.8(4) . .
N11 C5 C4 121.6(4) . .
N11 C5 C6 116.8(4) . .
C4 C5 C6 121.5(4) . .
N10 C6 C7 120.3(4) . .
N10 C6 C5 118.2(4) . .
C7 C6 C5 121.4(4) . .
C8 C7 C6 119.7(4) . .
C9 C8 C7 119.5(4) . .
C8 C9 C10 118.8(4) . .
N10 C10 C9 122.6(4) . .
N12 C11 C12 124.0(4) . .
C11 C12 C13 118.1(4) . .
C12 C13 C14 119.2(4) . .
C15 C14 C13 119.4(4) . .
N12 C15 C14 121.4(4) . .
N12 C15 C16 114.9(4) . .
C14 C15 C16 123.6(4) . .
N13 C16 C17 121.3(4) . .
N13 C16 C15 117.1(4) . .
C17 C16 C15 121.5(4) . .
C18 C17 C16 118.6(4) . .
C19 C18 C17 118.7(4) . .
C18 C19 C20 120.6(4) . .
N13 C20 C19 121.7(4) . .
N2 N1 Bi1 116.4(3) . .
N3 N2 N1 177.7(5) . .
N5 N4 Bi1 119.6(3) . .
N6 N5 N4 177.8(4) . .
N8 N7 Bi1 124.1(3) . .
N8 N7 Bi1 122.0(3) . 3_655
Bi1 N7 Bi1 113.60(13) . 3_655
N9 N8 N7 178.9(4) . .
C10 N10 C6 119.1(4) . .
C10 N10 Bi1 117.9(3) . .
C6 N10 Bi1 123.1(3) . .
C1 N11 C5 118.1(4) . .
C1 N11 Bi1 122.9(3) . .
C5 N11 Bi1 117.8(3) . .
C11 N12 C15 117.9(4) . .
C11 N12 Bi1 120.4(3) . .
C15 N12 Bi1 120.9(3) . .
C16 N13 C20 119.2(4) . .
C16 N13 Bi1 121.1(3) . .
C20 N13 Bi1 118.4(3) . .

loop_
_geom_bond_atom_site_label_1
_geom_bond_atom_site_label_2
_geom_bond_distance
_geom_bond_site_symmetry_2
Bi1 N1 2.345(4) .
Bi1 N4 2.438(3) .
Bi1 N7 2.510(3) .
Bi1 N10 2.584(3) .
Bi1 N13 2.587(3) .
Bi1 N12 2.611(3) .
Bi1 N7 2.693(3) 3_655
Bi1 N11 2.723(3) .
C1 N11 1.333(5) .
C1 C2 1.374(6) .
C2 C3 1.380(6) .
C3 C4 1.379(6) .
C4 C5 1.393(6) .
C5 N11 1.352(5) .
C5 C6 1.477(6) .
C6 N10 1.345(5) .
C6 C7 1.397(6) .
C7 C8 1.371(6) .
C8 C9 1.366(6) .
C9 C10 1.375(6) .
C10 N10 1.341(5) .
C11 N12 1.336(5) .
C11 C12 1.375(6) .
C12 C13 1.386(6) .
C13 C14 1.388(6) .
C14 C15 1.385(6) .
C15 N12 1.364(5) .
C15 C16 1.489(6) .
C16 N13 1.340(5) .
C16 C17 1.409(5) .
C17 C18 1.384(6) .
C18 C19 1.366(7) .
C19 C20 1.369(6) .
C20 N13 1.343(5) .
N1 N2 1.197(5) .
N2 N3 1.167(5) .
N4 N5 1.202(5) .
N5 N6 1.151(5) .
N7 N8 1.208(5) .
N7 Bi1 2.692(3) 3_655
N8 N9 1.145(5) .
